data_4114983
loop_
_publ_author_name
'Akikazu Matsumoto'
'Toshihiro Tanaka'
'Takashi Tsubouchi'
'Kohji Tashiro'
'Seishi Saragai'
'Shinsuke Nakamoto'

_publ_section_title
;
 Crystal Engineering for Topochemical Polymerization of Muconic Esters
 Using Halogen-Halogen and CH/\p Interactions as Weak Intermolecular
 Interactions
;
_journal_name_full 'Journal of the American Chemical Society'
_journal_page_first 8891
_journal_page_last 8902
_journal_paper_doi 10.1021/ja0205333
_journal_volume 124
_journal_year 2002
_chemical_formula_moiety 'C20 H16 Cl2 O4 '
_chemical_formula_sum 'C20 H16 Cl2 O4'
_chemical_formula_weight 391.25
_space_group_IT_number 14
_symmetry_cell_setting monoclinic
_symmetry_Int_Tables_number 14
_symmetry_space_group_name_Hall '-P 2ybc'
_symmetry_space_group_name_H-M 'P 1 21/c 1'
_cell_angle_alpha 90
_cell_angle_beta 92.746(4)
_cell_angle_gamma 90
_cell_formula_units_Z 2
_cell_length_a 5.6457(2)
_cell_length_b 5.0639(3)
_cell_length_c 31.685(2)
_cell_measurement_reflns_used 6395
_cell_measurement_temperature 296.1
_cell_measurement_theta_max 25.0
_cell_measurement_theta_min 1.3
_cell_volume 904.81(8)
_computing_cell_refinement PROCESS-AUTO
_computing_data_collection PROCESS-AUTO
_computing_data_reduction CrystalStructure
_computing_publication_material 'CrystalStructure Ver. 2.00'
_computing_structure_refinement CRYSTALS
_computing_structure_solution SIR92
_diffrn_detector_area_resol_mean 10.00
_diffrn_measured_fraction_theta_full 0.9797
_diffrn_measured_fraction_theta_max 0.9797
_diffrn_measurement_device_type 'Rigaku RAXIS-RAPID'
_diffrn_measurement_method \w
_diffrn_radiation_type 'Mo K\a'
_diffrn_radiation_wavelength 0.7107
_diffrn_reflns_av_R_equivalents 0.047
_diffrn_reflns_limit_h_max 7
_diffrn_reflns_limit_h_min -7
_diffrn_reflns_limit_k_max 6
_diffrn_reflns_limit_k_min -6
_diffrn_reflns_limit_l_max 41
_diffrn_reflns_limit_l_min -41
_diffrn_reflns_number 5716
_diffrn_reflns_theta_full 27.48
_diffrn_reflns_theta_max 27.48
_exptl_absorpt_coefficient_mu 0.381
_exptl_absorpt_correction_T_max 0.944
_exptl_absorpt_correction_T_min 0.799
_exptl_absorpt_correction_type
;
\DF (DIFABS; Walker & Stuart, 1983)
;
_exptl_absorpt_process_details '(Walker & Stuart, 1983)'
_exptl_crystal_colour colorless
_exptl_crystal_density_diffrn 1.436
_exptl_crystal_description plate
_exptl_crystal_size_max 0.30
_exptl_crystal_size_mid 0.30
_exptl_crystal_size_min 0.15
_refine_diff_density_max 0.39
_refine_diff_density_min -0.79
_refine_ls_extinction_method none
_refine_ls_goodness_of_fit_ref 1.583
_refine_ls_hydrogen_treatment refall
_refine_ls_number_parameters 145
_refine_ls_number_reflns 1806
_refine_ls_R_factor_gt 0.0700
_refine_ls_shift/su_max 0.0060
_refine_ls_structure_factor_coef F
_refine_ls_weighting_details 'w = 1/[0.010Fo^2^ + 1.000\s^2^(Fo)]'
_refine_ls_weighting_scheme calc
_refine_ls_wR_factor_ref 0.1620
_reflns_number_gt 1804
_reflns_number_total 2261
_reflns_threshold_expression F^2^>2.0\s(F^2^)
_cod_data_source_file ja0205333_s4.cif
_cod_data_source_block '_zz-4-153k'
_cod_original_cell_volume 904.82(8)
_cod_original_formula_sum 'C20 H16 Cl2 O4 '
_cod_database_code 4114983

loop_
_symmetry_equiv_pos_as_xyz
x,y,z
-x,-y,-z
-x,y+1/2,-z+1/2
x,-y+1/2,z+1/2

loop_
_atom_site_label
_atom_site_type_symbol
_atom_site_fract_x
_atom_site_fract_y
_atom_site_fract_z
_atom_site_U_iso_or_equiv
_atom_site_adp_type
_atom_site_occupancy
_atom_site_symmetry_multiplicity
_atom_site_calc_flag
Cl1 Cl 0.0765(1) -0.4957(2) 0.21504(3) 0.0324(4) Uani 1.00 1 d
O1 O 0.7388(5) 0.7061(7) 0.0674(1) 0.0425(8) Uani 1.00 1 d
O2 O 0.4401(4) 0.4349(6) 0.08415(9) 0.0298(7) Uani 1.00 1 d
C1 C 0.5363(6) 0.6306(7) 0.0615(1) 0.0293(9) Uani 1.00 1 d
C2 C 0.3546(7) 0.7310(9) 0.0301(1) 0.036(1) Uani 1.00 1 d
C3 C 0.3897(7) 0.9255(9) 0.0023(1) 0.035(1) Uani 1.00 1 d
C4 C 0.5922(7) 0.3298(8) 0.1183(1) 0.0321(9) Uani 1.00 1 d
C5 C 0.4563(6) 0.1237(7) 0.1413(1) 0.0259(8) Uani 1.00 1 d
C6 C 0.5523(7) 0.0367(8) 0.1805(1) 0.0302(9) Uani 1.00 1 d
C7 C 0.4383(6) -0.1562(7) 0.2027(1) 0.0276(9) Uani 1.00 1 d
C8 C 0.2242(6) -0.2574(7) 0.1865(1) 0.0253(8) Uani 1.00 1 d
C9 C 0.1251(6) -0.1723(8) 0.1480(1) 0.0314(9) Uani 1.00 1 d
C10 C 0.2406(7) 0.0196(8) 0.1261(1) 0.030(1) Uani 1.00 1 d
H1 H 0.205(7) 0.673(8) 0.031(1) 0.02(1) Uiso 1.00 1 c
H2 H 0.277(9) 0.99(1) -0.015(2) 0.04(1) Uiso 1.00 1 c
H3 H 0.6389(7) 0.4679(8) 0.1372(1) 0.039(1) Uiso 1.00 1 c
H4 H 0.7291(7) 0.2524(8) 0.1071(1) 0.038(1) Uiso 1.00 1 c
H5 H 0.711(7) 0.102(9) 0.192(1) 0.02(1) Uiso 1.00 1 c
H6 H 0.48(1) -0.19(1) 0.228(2) 0.06(2) Uiso 1.00 1 c
H7 H -0.029(8) -0.216(9) 0.138(1) 0.03(1) Uiso 1.00 1 c
H8 H 0.17(1) 0.11(2) 0.096(2) 0.08(2) Uiso 1.00 1 c

loop_
_atom_site_aniso_label
_atom_site_aniso_U_11
_atom_site_aniso_U_22
_atom_site_aniso_U_33
_atom_site_aniso_U_12
_atom_site_aniso_U_13
_atom_site_aniso_U_23
Cl1 0.0301(7) 0.0326(7) 0.0347(7) -0.0072(3) 0.0048(4) 0.0038(3)
O1 0.033(1) 0.051(2) 0.043(2) -0.016(1) -0.003(1) 0.017(1)
O2 0.027(1) 0.028(1) 0.034(2) -0.003(1) -0.001(1) 0.005(1)
C1 0.034(2) 0.027(2) 0.028(2) -0.008(1) 0.003(1) 0.001(1)
C2 0.027(2) 0.040(2) 0.039(2) -0.006(2) -0.001(1) 0.008(2)
C3 0.032(2) 0.039(2) 0.033(2) -0.001(2) -0.003(2) 0.006(2)
C4 0.025(2) 0.037(2) 0.034(2) -0.002(1) -0.004(1) 0.008(2)
C5 0.021(2) 0.028(2) 0.028(2) 0.001(1) 0.003(1) -0.003(1)
C6 0.023(2) 0.033(2) 0.034(2) -0.003(1) -0.002(1) -0.000(2)
C7 0.023(2) 0.029(2) 0.030(2) -0.000(1) -0.003(1) 0.003(1)
C8 0.022(1) 0.026(2) 0.028(2) -0.003(1) 0.004(1) 0.001(1)
C9 0.022(2) 0.041(2) 0.032(2) -0.005(1) -0.001(1) 0.001(2)
C10 0.022(2) 0.038(2) 0.029(2) 0.000(1) -0.002(1) 0.002(1)

loop_
_atom_type_symbol
_atom_type_description
_atom_type_scat_dispersion_real
_atom_type_scat_dispersion_imag
_atom_type_scat_source
C C 0.006 0.003
;
International Tables for Crystallography
(1992, Vol. C, Tables 4.2.6.8 and 6.1.1.4)
;
H H 0.000 0.000
;
International Tables for Crystallography
(1992, Vol. C, Table 6.1.1.4)
;
O O 0.017 0.010
;
International Tables for Crystallography
(1992, Vol. C, Tables 4.2.6.8 and 6.1.1.4)
;
Cl Cl 0.174 0.200
;
International Tables for Crystallography
(1992, Vol. C, Tables 4.2.6.8 and 6.1.1.4)
;

loop_
_geom_angle_atom_site_label_1
_geom_angle_atom_site_label_2
_geom_angle_atom_site_label_3
_geom_angle
_geom_angle_publ_flag
C1 O2 C4 115.2(3) yes
O1 C1 O2 123.2(3) yes
O1 C1 C2 127.8(4) yes
O2 C1 C2 109.0(3) yes
C1 C2 C3 124.9(4) yes
C1 C2 H1 119.5(27) no
C3 C2 H1 115.3(26) no
C2 C3 H2 122.9(35) no
O2 C4 C5 108.6(3) yes
O2 C4 H3 109.7(2) no
C5 C4 H3 109.7(2) no
O2 C4 H4 109.7(2) no
C5 C4 H4 109.7(2) no
H3 C4 H4 109.463 no
C4 C5 C6 117.6(3) yes
C4 C5 C10 123.5(3) yes
C6 C5 C10 118.9(4) yes
C5 C6 C7 120.3(3) yes
C5 C6 H5 121.5(26) no
C7 C6 H5 118.0(26) no
C6 C7 C8 119.4(3) yes
C6 C7 H6 122.4(42) no
C8 C7 H6 116.7(42) no
Cl1 C8 C7 119.6(3) yes
Cl1 C8 C9 119.2(3) yes
C7 C8 C9 121.2(3) yes
C8 C9 C10 118.9(3) yes
C8 C9 H7 123.9(29) no
C10 C9 H7 116.4(28) no
C5 C10 C9 121.3(4) yes
C5 C10 H8 113.5(37) no
C9 C10 H8 125.2(37) no

loop_
_geom_bond_atom_site_label_1
_geom_bond_atom_site_label_2
_geom_bond_distance
_geom_bond_publ_flag
Cl1 C8 1.743(3) yes
O1 C1 1.212(4) yes
O2 C1 1.353(5) yes
O2 C4 1.449(4) yes
C1 C2 1.484(5) yes
C2 C3 1.341(6) yes
C2 H1 0.90(4) no
C3 H2 0.88(6) no
C4 C5 1.505(5) yes
C4 H3 0.950 no
C4 H4 0.950 no
C5 C6 1.400(5) yes
C5 C10 1.392(5) yes
C6 C7 1.382(6) yes
C6 H5 1.01(4) no
C7 C8 1.388(5) yes
C7 H6 0.83(7) no
C8 C9 1.387(5) yes
C9 C10 1.377(6) yes
C9 H7 0.94(4) no
C10 H8 1.11(7) no

loop_
_geom_contact_atom_site_label_1
_geom_contact_atom_site_label_2
_geom_contact_site_symmetry_2
_geom_contact_distance
_geom_contact_publ_flag
Cl1 Cl1 3_545 3.4998(14) yes
Cl1 Cl1 3_555 3.4998(14) yes
Cl1 C7 . 2.712(4) yes
Cl1 C8 . 1.743(3) yes
Cl1 C9 . 2.706(4) yes
Cl1 H3 1_445 3.412(4) no
Cl1 H5 1_445 2.96(5) no
Cl1 H5 3_645 3.16(4) no
Cl1 H6 . 2.74(6) no
Cl1 H6 3_645 3.20(6) no
Cl1 H7 . 2.86(5) no
O1 O2 . 2.257(4) yes
O1 C1 . 1.212(4) yes
O1 C2 . 2.424(5) yes
O1 C3 . 2.997(5) yes
O1 C3 2_675 2.956(5) yes
O1 C4 . 2.653(5) yes
O1 C5 1_565 3.585(5) yes
O1 C9 1_665 3.335(5) yes
O1 H1 . 3.18(4) no
O1 H1 1_655 2.93(4) no
O1 H2 2_675 2.27(6) no
O1 H3 . 2.603(5) no
O1 H4 . 2.620(5) no
O1 H4 1_565 3.040(6) no
O1 H7 1_665 2.56(5) no
O1 H8 1_665 3.29(7) no
O2 C1 . 1.353(5) yes
O2 C2 . 2.311(5) yes
O2 C3 . 3.592(5) yes
O2 C3 2_665 3.466(6) yes
O2 C4 . 1.449(4) yes
O2 C5 . 2.400(5) yes
O2 C9 1_565 3.400(5) yes
O2 C10 . 2.756(5) yes
O2 C10 1_565 3.455(5) yes
O2 H1 . 2.42(4) no
O2 H2 2_665 3.49(6) no
O2 H3 . 1.983(4) no
O2 H4 . 1.983(4) no
O2 H8 . 2.27(7) no
C1 C2 . 1.484(5) yes
C1 C2 2_665 3.509(6) yes
C1 C3 . 2.506(6) yes
C1 C3 2_665 3.503(6) yes
C1 C3 2_675 3.065(6) yes
C1 C4 . 2.367(5) yes
C1 C5 1_565 3.599(5) yes
C1 C10 1_565 3.344(6) yes
C1 H1 . 2.08(4) no
C1 H2 . 3.31(6) no
C1 H2 2_675 2.68(5) no
C1 H3 . 2.576(5) no
C1 H4 . 2.606(5) no
C1 H7 1_665 3.45(4) no
C1 H8 . 3.54(7) no
C1 H8 1_565 3.38(7) no
C2 C2 2_665 3.478(9) yes
C2 C3 . 1.341(6) yes
C2 C3 2_675 2.511(6) yes
C2 C10 1_565 3.462(6) yes
C2 H1 . 0.90(4) no
C2 H2 . 1.97(6) no
C2 H2 2_675 2.59(5) no
C2 H8 1_565 3.04(8) no
C3 C3 2_675 1.469(8) yes
C3 H1 . 1.91(4) no
C3 H1 2_675 3.27(4) no
C3 H2 . 0.88(6) no
C3 H2 2_675 1.96(5) no
C3 H8 1_565 3.39(8) no
C4 C5 . 1.505(5) yes
C4 C6 . 2.486(6) yes
C4 C10 . 2.553(5) yes
C4 H3 . 0.950 no
C4 H4 . 0.950 no
C4 H5 . 2.67(4) no
C4 H7 1_655 3.53(4) no
C4 H7 1_665 3.18(4) no
C4 H8 . 2.68(7) no
C4 H8 1_655 3.58(7) no
C5 C6 . 1.400(5) yes
C5 C7 . 2.413(5) yes
C5 C8 . 2.770(5) yes
C5 C9 . 2.414(5) yes
C5 C10 . 1.392(5) yes
C5 H3 1_545 3.481(5) no
C5 H3 . 2.033(5) no
C5 H4 . 2.033(5) no
C5 H5 . 2.11(4) no
C5 H6 . 3.17(7) no
C5 H7 . 3.23(4) no
C5 H7 1_655 3.39(4) no
C5 H8 . 2.10(7) no
C6 C7 . 1.382(6) yes
C6 C8 . 2.392(5) yes
C6 C9 . 2.785(5) yes
C6 C9 1_655 3.599(6) yes
C6 C10 . 2.405(5) yes
C6 H3 1_545 3.237(6) no
C6 H3 . 2.637(5) no
C6 H4 . 2.795(6) no
C6 H5 . 1.01(4) no
C6 H6 . 1.96(7) no
C6 H6 3_655 3.23(7) no
C6 H7 1_655 3.06(5) no
C6 H8 . 3.37(7) no
C7 C8 . 1.388(5) yes
C7 C9 . 2.418(5) yes
C7 C10 . 2.772(5) yes
C7 H3 1_545 3.073(6) no
C7 H5 . 2.06(5) no
C7 H6 . 0.83(7) no
C7 H6 3_645 3.51(6) no
C7 H6 3_655 3.24(7) no
C7 H7 . 3.28(4) no
C8 C9 . 1.387(5) yes
C8 C10 . 2.380(5) yes
C8 H3 1_545 3.196(5) no
C8 H5 1_455 3.43(4) no
C8 H5 . 3.30(5) no
C8 H6 . 1.91(6) no
C8 H7 . 2.06(5) no
C8 H8 . 3.42(8) no
C9 C10 . 1.377(6) yes
C9 H3 1_445 3.299(5) no
C9 H3 1_545 3.456(5) no
C9 H4 1_455 3.321(5) no
C9 H5 1_455 3.11(5) no
C9 H6 . 3.14(6) no
C9 H7 . 0.94(4) no
C9 H8 . 2.21(8) no
C10 H1 1_545 3.49(4) no
C10 H3 1_545 3.592(5) no
C10 H3 . 3.203(5) no
C10 H4 1_455 3.151(5) no
C10 H4 . 3.084(5) no
C10 H5 . 3.33(4) no
C10 H6 . 3.59(7) no
C10 H7 . 1.98(4) no
C10 H8 . 1.11(7) no
H1 H1 2_565 3.44(8) no
H1 H2 . 2.21(7) no
H1 H2 2_575 3.24(7) no
H1 H2 2_675 3.46(7) no
H1 H8 . 3.53(9) no
H1 H8 1_565 3.03(9) no
H2 H2 2_575 3.32(11) no
H2 H2 2_675 2.66(11) no
H2 H4 2_665 3.14(6) no
H2 H8 2_565 3.55(8) no
H3 H4 . 1.55127(6) no
H3 H5 . 2.56(5) no
H3 H6 1_565 3.51(7) no
H3 H7 1_665 2.47(4) no
H3 H8 . 3.40(7) no
H4 H5 . 2.81(5) no
H4 H7 1_655 2.88(4) no
H4 H7 1_665 3.15(4) no
H4 H8 . 3.22(7) no
H4 H8 1_655 2.66(7) no
H5 H6 . 2.32(7) no
H5 H6 3_655 2.98(8) no
H5 H7 1_655 2.82(7) no
H6 H6 3_645 2.90(7) no
H6 H6 3_655 2.90(7) no
H7 H8 . 2.44(8) no

loop_
_geom_torsion_atom_site_label_1
_geom_torsion_atom_site_label_2
_geom_torsion_atom_site_label_3
_geom_torsion_atom_site_label_4
_geom_torsion
_geom_torsion_publ_flag
C4 O2 C1 O1 3.6(8) yes
C4 O2 C1 C2 -175.8(5) yes
C1 O2 C4 C5 177.6(5) yes
O1 C1 C2 C3 0.7(9) yes
O2 C1 C2 C3 -180.0(5) yes
O2 C4 C5 C6 -167.1(4) yes
O2 C4 C5 C10 12.0(6) yes
C4 C5 C6 C7 -178.7(5) yes
C10 C5 C6 C7 2.3(8) yes
C4 C5 C10 C9 178.9(5) yes
C6 C5 C10 C9 -2.1(8) yes
C5 C6 C7 C8 -1.9(7) yes
C6 C7 C8 Cl1 -178.6(4) yes
C6 C7 C8 C9 1.4(8) yes
Cl1 C8 C9 C10 178.8(3) yes
C7 C8 C9 C10 -1.2(8) yes
C8 C9 C10 C5 1.6(7) yes
